data_4307575
loop_
_publ_author_name
'Wen Zhang'
'Fei Zhao'
'Tao Liu'
'Mei Yuan'
'Zhe-Ming Wang'
'Song Gao'

_publ_section_title
;
Spin Crossover in a Series of Iron(II) Complexes of
2-(2-Alkyl-2H-tetrazol-5-yl)-1,10-phenanthroline: Effects of Alkyl Side
Chain, Solvent, and Anion
;
_journal_name_full 'Inorganic Chemistry'
_journal_page_first 2541
_journal_page_last 2555
_journal_paper_doi 10.1021/ic062062h
_journal_volume 46
_journal_year 2007
_chemical_formula_sum 'C36 H38 B2 F8 Fe N12 O'
_chemical_formula_weight 884.25
_chemical_name_systematic
; 
 ? 
;
_space_group_IT_number 14
_symmetry_cell_setting monoclinic
_symmetry_space_group_name_Hall '-P 2ybc'
_symmetry_space_group_name_H-M 'P 1 21/c 1'
_atom_sites_solution_hydrogens geom
_atom_sites_solution_primary direct
_atom_sites_solution_secondary difmap
_audit_creation_method SHELXL-97
_cell_angle_alpha 90.00
_cell_angle_beta 117.6900(10)
_cell_angle_gamma 90.00
_cell_formula_units_Z 4
_cell_length_a 17.7559(6)
_cell_length_b 14.8845(4)
_cell_length_c 17.4731(5)
_cell_measurement_reflns_used 17297
_cell_measurement_temperature 293(2)
_cell_measurement_theta_max 27.485
_cell_measurement_theta_min 3.395
_cell_volume 4089.1(2)
_computing_cell_refinement 'HKL Scalepack (Otwinowski & Minor, 1997)'
_computing_data_collection 'KappaCCD (Nonius B. V., 1998)'
_computing_data_reduction 'HKL Denzo (Otwinowski & Minor, 1997) & maXus (Mackay et al., 1998)'
_computing_molecular_graphics 'Bruker SHELXTL V5.1 (Sheldrick, 1998)'
_computing_publication_material 'SHELXL-97 (Sheldrick, 1997)'
_computing_structure_refinement 'SHELXL-97 (Sheldrick, 1997)'
_computing_structure_solution 'SHELXS-97 (Sheldrick, 1990)'
_diffrn_ambient_temperature 293(2)
_diffrn_detector_area_resol_mean 0.76
_diffrn_measured_fraction_theta_full 0.903
_diffrn_measured_fraction_theta_max 0.903
_diffrn_measurement_device_type 'NONIUS KappaCCD'
_diffrn_measurement_method CCD
_diffrn_radiation_monochromator graphite
_diffrn_radiation_source 'fine-focus sealed tube'
_diffrn_radiation_type MoK\a
_diffrn_radiation_wavelength 0.71073
_diffrn_reflns_av_R_equivalents 0.1819
_diffrn_reflns_av_sigmaI/netI 0.3479
_diffrn_reflns_limit_h_max 22
_diffrn_reflns_limit_h_min -22
_diffrn_reflns_limit_k_max 17
_diffrn_reflns_limit_k_min -18
_diffrn_reflns_limit_l_max 22
_diffrn_reflns_limit_l_min -22
_diffrn_reflns_number 49319
_diffrn_reflns_theta_full 27.39
_diffrn_reflns_theta_max 27.39
_diffrn_reflns_theta_min 3.43
_exptl_absorpt_coefficient_mu 0.452
_exptl_absorpt_correction_T_max 0.996
_exptl_absorpt_correction_T_min 0.860
_exptl_absorpt_correction_type empirical
_exptl_absorpt_process_details '(Blessing, 1995, 1997)'
_exptl_crystal_colour red
_exptl_crystal_density_diffrn 1.436
_exptl_crystal_density_method 'not measured'
_exptl_crystal_description block
_exptl_crystal_F_000 1816
_exptl_crystal_size_max 0.20
_exptl_crystal_size_mid 0.15
_exptl_crystal_size_min 0.10
_refine_diff_density_max 0.387
_refine_diff_density_min -0.260
_refine_diff_density_rms 0.052
_refine_ls_extinction_method none
_refine_ls_goodness_of_fit_ref 0.880
_refine_ls_hydrogen_treatment mixed
_refine_ls_matrix_type full
_refine_ls_number_parameters 541
_refine_ls_number_reflns 8380
_refine_ls_number_restraints 0
_refine_ls_restrained_S_all 0.880
_refine_ls_R_factor_all 0.2930
_refine_ls_R_factor_gt 0.0797
_refine_ls_shift/su_max 0.009
_refine_ls_shift/su_mean 0.000
_refine_ls_structure_factor_coef Fsqd
_refine_ls_weighting_details 'calc w=1/[\s^2^(Fo^2^)+(0.0680P)^2^+0.0000P] where P=(Fo^2^+2Fc^2^)/3'
_refine_ls_weighting_scheme calc
_refine_ls_wR_factor_gt 0.1308
_refine_ls_wR_factor_ref 0.1746
_reflns_number_gt 2521
_reflns_number_total 8380
_reflns_threshold_expression >2sigma(I)
_cod_data_source_file ic062062hsi20061026_105250_10.cif
_cod_data_source_block 5b
_cod_depositor_comments
;
The following automatic conversions were performed:
'_symmetry_cell_setting' value 'Monoclinic' changed to 'monoclinic'
according to '/home/saulius/struct/CIF-dictionaries/cif_core.dic'
dictionary named 'cif_core.dic' version 2.4.1 from 2010-06-29.

Automatic conversion script
Id: cif_fix_enum 1527 2010-12-29 10:47:43Z saulius 
;
_cod_database_code 4307575

loop_
_symmetry_equiv_pos_as_xyz
'x, y, z'
'-x, y+1/2, -z+1/2'
'-x, -y, -z'
'x, -y-1/2, z-1/2'

loop_
_atom_site_label
_atom_site_type_symbol
_atom_site_fract_x
_atom_site_fract_y
_atom_site_fract_z
_atom_site_U_iso_or_equiv
_atom_site_adp_type
_atom_site_occupancy
_atom_site_symmetry_multiplicity
_atom_site_calc_flag
_atom_site_refinement_flags
_atom_site_disorder_assembly
_atom_site_disorder_group
Fe1 Fe 0.27066(4) 0.49605(5) 0.22814(4) 0.0464(3) Uani 1 1 d . . .
N1 N 0.3060(2) 0.5925(3) 0.3190(3) 0.0500(12) Uani 1 1 d . . .
N2 N 0.3284(2) 0.4229(3) 0.3282(3) 0.0420(11) Uani 1 1 d . . .
N3 N 0.2602(2) 0.3750(3) 0.1759(3) 0.0457(11) Uani 1 1 d . . .
N4 N 0.2300(2) 0.3389(3) 0.0984(3) 0.0534(12) Uani 1 1 d . . .
N5 N 0.2512(3) 0.2533(4) 0.1129(3) 0.0601(13) Uani 1 1 d . . .
N6 N 0.2946(3) 0.2305(3) 0.1959(3) 0.0564(13) Uani 1 1 d . . .
N7 N 0.1545(2) 0.4908(3) 0.2188(3) 0.0517(11) Uani 1 1 d . . .
N8 N 0.2132(3) 0.5687(3) 0.1288(3) 0.0478(11) Uani 1 1 d . . .
N9 N 0.3626(3) 0.5270(3) 0.2006(3) 0.0457(11) Uani 1 1 d . . .
N10 N 0.4446(3) 0.5096(3) 0.2337(2) 0.0488(11) Uani 1 1 d . . .
N11 N 0.4686(3) 0.5530(3) 0.1822(3) 0.0510(12) Uani 1 1 d . . .
N12 N 0.4069(3) 0.5994(3) 0.1173(3) 0.0544(12) Uani 1 1 d . . .
C1 C 0.2984(3) 0.6816(4) 0.3130(4) 0.0694(18) Uani 1 1 d . . .
H1 H 0.2715 0.7077 0.2584 0.083 Uiso 1 1 calc R . .
C2 C 0.3293(4) 0.7371(4) 0.3856(5) 0.082(2) Uani 1 1 d . . .
H2 H 0.3231 0.7991 0.3792 0.098 Uiso 1 1 calc R . .
C3 C 0.3689(4) 0.6997(5) 0.4664(4) 0.0750(19) Uani 1 1 d . . .
H3 H 0.3883 0.7368 0.5147 0.090 Uiso 1 1 calc R . .
C4 C 0.3809(3) 0.6060(4) 0.4779(4) 0.0594(16) Uani 1 1 d . . .
C5 C 0.4232(3) 0.5591(5) 0.5581(4) 0.0687(18) Uani 1 1 d . . .
H5 H 0.4441 0.5911 0.6096 0.082 Uiso 1 1 calc R . .
C6 C 0.4333(3) 0.4702(5) 0.5604(4) 0.0660(18) Uani 1 1 d . . .
H6 H 0.4615 0.4417 0.6137 0.079 Uiso 1 1 calc R . .
C7 C 0.4021(3) 0.4175(4) 0.4834(4) 0.0526(15) Uani 1 1 d . . .
C8 C 0.4110(3) 0.3244(4) 0.4773(4) 0.0660(17) Uani 1 1 d . . .
H8 H 0.4386 0.2903 0.5274 0.079 Uiso 1 1 calc R . .
C9 C 0.3794(3) 0.2831(4) 0.3984(4) 0.0614(16) Uani 1 1 d . . .
H9 H 0.3854 0.2215 0.3946 0.074 Uiso 1 1 calc R . .
C10 C 0.3381(3) 0.3348(4) 0.3237(3) 0.0475(15) Uani 1 1 d . . .
C11 C 0.3592(3) 0.4627(4) 0.4053(4) 0.0450(14) Uani 1 1 d . . .
C12 C 0.3480(3) 0.5561(4) 0.4010(4) 0.0482(14) Uani 1 1 d . . .
C13 C 0.2992(3) 0.3079(4) 0.2338(4) 0.0442(14) Uani 1 1 d . . .
C14 C 0.2299(4) 0.1886(5) 0.0419(4) 0.101(2) Uani 1 1 d . . .
H14A H 0.2816 0.1663 0.0429 0.121 Uiso 1 1 calc R . .
H14B H 0.1964 0.2182 -0.0131 0.121 Uiso 1 1 calc R . .
C15 C 0.1780(10) 0.1081(10) 0.0521(10) 0.271(9) Uani 1 1 d . . .
H15A H 0.2020 0.0953 0.1134 0.326 Uiso 1 1 calc R . .
H15B H 0.1205 0.1294 0.0334 0.326 Uiso 1 1 calc R . .
C16 C 0.1726(12) 0.0364(18) 0.0155(13) 0.380(12) Uani 1 1 d . . .
H16A H 0.2304 0.0255 0.0257 0.456 Uiso 1 1 calc R . .
H16B H 0.1412 0.0519 -0.0453 0.456 Uiso 1 1 calc R . .
C17 C 0.142(3) -0.051(2) 0.019(3) 0.66(4) Uani 1 1 d . . .
H17A H 0.0817 -0.0515 -0.0210 0.797 Uiso 1 1 calc R . .
H17B H 0.1686 -0.0922 -0.0044 0.797 Uiso 1 1 calc R . .
C18 C 0.151(2) -0.0908(17) 0.0964(18) 0.55(2) Uani 1 1 d . . .
H18A H 0.1288 -0.1509 0.0849 0.828 Uiso 1 1 calc R . .
H18B H 0.1199 -0.0560 0.1187 0.828 Uiso 1 1 calc R . .
H18C H 0.2099 -0.0923 0.1382 0.828 Uiso 1 1 calc R . .
C19 C 0.1249(4) 0.4474(4) 0.2652(4) 0.0712(18) Uani 1 1 d . . .
H19 H 0.1618 0.4116 0.3108 0.085 Uiso 1 1 calc R . .
C20 C 0.0400(4) 0.4536(5) 0.2480(4) 0.088(2) Uani 1 1 d . . .
H20 H 0.0222 0.4230 0.2831 0.105 Uiso 1 1 calc R . .
C21 C -0.0163(4) 0.5026(5) 0.1819(5) 0.0838(19) Uani 1 1 d . . .
H21 H -0.0727 0.5067 0.1708 0.101 Uiso 1 1 calc R . .
C22 C 0.0120(4) 0.5474(4) 0.1303(4) 0.0684(18) Uani 1 1 d . . .
C23 C -0.0400(4) 0.6004(5) 0.0552(5) 0.086(2) Uani 1 1 d . . .
H23 H -0.0973 0.6073 0.0400 0.103 Uiso 1 1 calc R . .
C24 C -0.0097(4) 0.6406(5) 0.0058(4) 0.084(2) Uani 1 1 d . . .
H24 H -0.0462 0.6729 -0.0430 0.101 Uiso 1 1 calc R . .
C25 C 0.0785(4) 0.6335(4) 0.0286(4) 0.0676(17) Uani 1 1 d . . .
C26 C 0.1189(4) 0.6717(4) -0.0165(4) 0.079(2) Uani 1 1 d . . .
H26 H 0.0872 0.7054 -0.0660 0.094 Uiso 1 1 calc R . .
C27 C 0.2052(4) 0.6595(4) 0.0119(3) 0.0683(17) Uani 1 1 d . . .
H27 H 0.2322 0.6856 -0.0172 0.082 Uiso 1 1 calc R . .
C28 C 0.2510(3) 0.6065(4) 0.0862(3) 0.0517(15) Uani 1 1 d . . .
C29 C 0.1292(4) 0.5820(4) 0.1013(4) 0.0549(16) Uani 1 1 d . . .
C30 C 0.0967(4) 0.5388(4) 0.1510(4) 0.0513(15) Uani 1 1 d . . .
C31 C 0.3409(4) 0.5810(3) 0.1311(3) 0.0473(14) Uani 1 1 d . . .
C32 C 0.5576(3) 0.5553(4) 0.2015(3) 0.0588(16) Uani 1 1 d . . .
H32A H 0.5897 0.5158 0.2501 0.071 Uiso 1 1 calc R . .
H32B H 0.5791 0.6158 0.2188 0.071 Uiso 1 1 calc R . .
C33 C 0.5729(3) 0.5273(4) 0.1268(3) 0.0642(17) Uani 1 1 d . . .
H33A H 0.5497 0.5722 0.0814 0.077 Uiso 1 1 calc R . .
H33B H 0.5446 0.4706 0.1034 0.077 Uiso 1 1 calc R . .
C34 C 0.6680(3) 0.5175(4) 0.1583(4) 0.0761(18) Uani 1 1 d . . .
H34A H 0.6954 0.5728 0.1873 0.091 Uiso 1 1 calc R . .
H34B H 0.6889 0.4699 0.2011 0.091 Uiso 1 1 calc R . .
C35 C 0.6961(5) 0.4971(5) 0.0905(4) 0.103(2) Uani 1 1 d . . .
H35A H 0.7537 0.4738 0.1192 0.124 Uiso 1 1 calc R . .
H35B H 0.6599 0.4502 0.0529 0.124 Uiso 1 1 calc R . .
C36 C 0.6940(5) 0.5719(5) 0.0386(5) 0.146(3) Uani 1 1 d . . .
H36A H 0.7113 0.5529 -0.0033 0.219 Uiso 1 1 calc R . .
H36B H 0.7320 0.6176 0.0748 0.219 Uiso 1 1 calc R . .
H36C H 0.6372 0.5955 0.0095 0.219 Uiso 1 1 calc R . .
B1 B 0.5175(6) 0.2830(7) 0.2210(6) 0.088(3) Uani 1 1 d . . .
B2 B 0.0963(8) 0.2066(8) 0.2489(15) 0.189(9) Uani 1 1 d . . .
F1 F 0.5899(4) 0.3265(4) 0.2510(4) 0.200(3) Uani 1 1 d . . .
F2 F 0.4929(2) 0.2844(3) 0.2849(3) 0.1154(14) Uani 1 1 d . . .
F3 F 0.4593(4) 0.3242(3) 0.1516(3) 0.208(3) Uani 1 1 d . . .
F4 F 0.5269(2) 0.1973(2) 0.2002(2) 0.1066(13) Uani 1 1 d . . .
F5 F 0.1097(3) 0.2575(4) 0.1867(3) 0.167(2) Uani 1 1 d . . .
F6 F 0.1489(7) 0.2413(5) 0.3173(4) 0.295(5) Uani 1 1 d . . .
F7 F 0.0199(5) 0.2149(5) 0.2207(6) 0.289(4) Uani 1 1 d . . .
F8 F 0.1182(3) 0.1219(4) 0.2421(4) 0.178(2) Uani 1 1 d . . .
O1 O 0.8916(8) 0.2567(15) 0.2426(16) 0.646(16) Uani 1 1 d . . .

loop_
_atom_site_aniso_label
_atom_site_aniso_U_11
_atom_site_aniso_U_22
_atom_site_aniso_U_33
_atom_site_aniso_U_23
_atom_site_aniso_U_13
_atom_site_aniso_U_12
Fe1 0.0464(4) 0.0476(5) 0.0403(4) 0.0041(4) 0.0160(3) 0.0037(4)
N1 0.058(3) 0.046(3) 0.049(3) -0.005(3) 0.027(2) 0.004(2)
N2 0.041(3) 0.048(3) 0.035(3) 0.001(2) 0.016(2) 0.002(2)
N3 0.046(3) 0.048(3) 0.040(3) 0.004(3) 0.017(2) 0.003(2)
N4 0.056(3) 0.060(4) 0.035(3) -0.002(3) 0.013(2) 0.006(3)
N5 0.062(3) 0.059(4) 0.054(4) -0.005(3) 0.022(3) 0.005(3)
N6 0.061(3) 0.051(3) 0.049(3) 0.003(3) 0.019(3) 0.004(2)
N7 0.050(3) 0.056(3) 0.049(3) 0.006(3) 0.024(3) 0.007(3)
N8 0.049(3) 0.046(3) 0.041(3) 0.004(2) 0.015(2) 0.007(2)
N9 0.045(3) 0.047(3) 0.041(3) 0.000(2) 0.016(2) 0.000(2)
N10 0.053(3) 0.052(3) 0.043(3) -0.001(2) 0.024(2) -0.004(3)
N11 0.050(3) 0.056(3) 0.045(3) -0.008(3) 0.019(3) -0.007(3)
N12 0.067(3) 0.055(3) 0.037(3) 0.002(2) 0.021(3) -0.009(3)
C1 0.084(4) 0.051(5) 0.072(5) 0.005(4) 0.035(4) 0.015(4)
C2 0.117(6) 0.053(5) 0.085(6) -0.021(5) 0.056(5) -0.002(4)
C3 0.074(4) 0.082(6) 0.070(5) -0.035(4) 0.035(4) -0.013(4)
C4 0.061(4) 0.057(5) 0.062(5) -0.010(4) 0.030(4) -0.003(3)
C5 0.069(4) 0.090(6) 0.039(4) -0.014(4) 0.018(3) 0.002(4)
C6 0.062(4) 0.086(5) 0.043(4) -0.007(4) 0.019(3) -0.001(4)
C7 0.047(3) 0.066(5) 0.037(4) 0.003(4) 0.013(3) 0.002(3)
C8 0.066(4) 0.074(5) 0.050(4) 0.016(4) 0.020(3) 0.006(4)
C9 0.071(4) 0.056(4) 0.048(4) 0.011(4) 0.020(3) 0.009(3)
C10 0.046(3) 0.049(4) 0.041(4) 0.003(3) 0.014(3) 0.003(3)
C11 0.042(3) 0.051(4) 0.036(4) -0.002(3) 0.013(3) 0.000(3)
C12 0.047(3) 0.059(5) 0.040(4) -0.006(4) 0.022(3) -0.004(3)
C13 0.039(3) 0.043(4) 0.047(4) 0.001(3) 0.017(3) 0.000(3)
C14 0.110(5) 0.102(6) 0.064(5) -0.036(4) 0.019(4) 0.013(5)
C15 0.295(15) 0.259(16) 0.308(16) -0.266(14) 0.180(13) -0.164(12)
C16 0.35(2) 0.39(3) 0.38(3) -0.03(3) 0.15(2) -0.16(2)
C17 0.62(5) 0.40(4) 0.81(8) 0.29(4) 0.21(5) -0.21(3)
C18 0.69(5) 0.35(3) 0.54(5) -0.13(3) 0.23(4) -0.34(4)
C19 0.054(4) 0.084(5) 0.069(4) 0.010(4) 0.023(4) 0.001(3)
C20 0.057(5) 0.126(6) 0.087(5) 0.004(5) 0.039(4) -0.004(4)
C21 0.049(4) 0.115(6) 0.081(5) 0.000(5) 0.025(4) 0.003(4)
C22 0.052(4) 0.075(5) 0.062(5) 0.000(4) 0.013(4) 0.013(4)
C23 0.058(4) 0.100(6) 0.085(6) -0.002(5) 0.021(4) 0.018(4)
C24 0.062(5) 0.107(6) 0.063(5) 0.019(4) 0.012(4) 0.035(4)
C25 0.062(5) 0.078(5) 0.054(4) 0.011(4) 0.019(4) 0.018(4)
C26 0.065(5) 0.083(5) 0.065(5) 0.017(4) 0.010(4) 0.024(4)
C27 0.077(5) 0.075(5) 0.049(4) 0.023(3) 0.027(3) 0.012(4)
C28 0.054(4) 0.050(4) 0.038(4) 0.002(3) 0.011(3) 0.004(3)
C29 0.049(4) 0.060(4) 0.042(4) 0.004(3) 0.010(3) 0.014(3)
C30 0.041(4) 0.055(4) 0.045(4) -0.003(3) 0.009(3) 0.009(3)
C31 0.058(4) 0.045(4) 0.036(4) 0.002(3) 0.019(3) -0.005(3)
C32 0.049(4) 0.072(4) 0.053(4) -0.011(3) 0.022(3) -0.015(3)
C33 0.065(4) 0.071(5) 0.056(4) -0.011(3) 0.028(3) -0.015(3)
C34 0.078(4) 0.089(5) 0.076(4) -0.022(4) 0.048(4) -0.020(3)
C35 0.141(6) 0.084(5) 0.108(6) -0.018(5) 0.078(5) -0.028(5)
C36 0.253(10) 0.101(7) 0.132(7) -0.033(6) 0.132(7) -0.063(6)
B1 0.099(7) 0.066(7) 0.067(7) -0.015(6) 0.013(6) -0.005(6)
B2 0.073(8) 0.047(8) 0.35(3) 0.020(11) 0.011(11) 0.012(6)
F1 0.192(5) 0.178(5) 0.292(7) -0.101(5) 0.162(5) -0.087(4)
F2 0.135(3) 0.120(4) 0.110(3) -0.027(3) 0.072(3) -0.016(2)
F3 0.327(7) 0.124(4) 0.096(4) 0.010(3) 0.034(4) 0.079(4)
F4 0.180(4) 0.053(3) 0.094(3) -0.001(2) 0.071(3) 0.009(2)
F5 0.212(6) 0.138(5) 0.167(5) 0.040(4) 0.102(4) -0.008(4)
F6 0.435(12) 0.159(6) 0.149(6) 0.039(5) 0.017(6) 0.009(7)
F7 0.164(6) 0.293(9) 0.442(12) 0.158(8) 0.167(7) 0.061(6)
F8 0.196(5) 0.128(4) 0.229(6) 0.045(4) 0.116(4) 0.021(4)
O1 0.313(13) 0.74(3) 0.96(4) 0.39(3) 0.36(2) 0.074(17)

loop_
_atom_type_symbol
_atom_type_description
_atom_type_scat_dispersion_real
_atom_type_scat_dispersion_imag
_atom_type_scat_source
C C 0.0033 0.0016 'International Tables Vol C Tables 4.2.6.8 and 6.1.1.4'
H H 0.0000 0.0000 'International Tables Vol C Tables 4.2.6.8 and 6.1.1.4'
B B 0.0013 0.0007 'International Tables Vol C Tables 4.2.6.8 and 6.1.1.4'
N N 0.0061 0.0033 'International Tables Vol C Tables 4.2.6.8 and 6.1.1.4'
F F 0.0171 0.0103 'International Tables Vol C Tables 4.2.6.8 and 6.1.1.4'
Fe Fe 0.3463 0.8444 'International Tables Vol C Tables 4.2.6.8 and 6.1.1.4'
O O 0.0106 0.0060 'International Tables Vol C Tables 4.2.6.8 and 6.1.1.4'

loop_
_geom_angle_atom_site_label_1
_geom_angle_atom_site_label_2
_geom_angle_atom_site_label_3
_geom_angle
_geom_angle_site_symmetry_1
_geom_angle_site_symmetry_3
_geom_angle_publ_flag
N8 Fe1 N2 179.9(2) . . ?
N8 Fe1 N9 78.2(2) . . ?
N2 Fe1 N9 101.86(17) . . ?
N8 Fe1 N3 101.63(18) . . ?
N2 Fe1 N3 78.4(2) . . ?
N9 Fe1 N3 90.64(16) . . ?
N8 Fe1 N7 81.4(2) . . ?
N2 Fe1 N7 98.48(18) . . ?
N9 Fe1 N7 159.66(19) . . ?
N3 Fe1 N7 93.09(16) . . ?
N8 Fe1 N1 98.82(18) . . ?
N2 Fe1 N1 81.15(19) . . ?
N9 Fe1 N1 92.11(16) . . ?
N3 Fe1 N1 159.49(19) . . ?
N7 Fe1 N1 91.36(16) . . ?
C1 N1 C12 117.3(5) . . ?
C1 N1 Fe1 131.6(4) . . ?
C12 N1 Fe1 111.0(4) . . ?
C10 N2 C11 119.6(5) . . ?
C10 N2 Fe1 122.6(4) . . ?
C11 N2 Fe1 117.8(4) . . ?
N4 N3 C13 106.7(4) . . ?
N4 N3 Fe1 138.4(4) . . ?
C13 N3 Fe1 114.7(4) . . ?
N3 N4 N5 104.7(4) . . ?
N4 N5 N6 115.1(4) . . ?
N4 N5 C14 122.0(5) . . ?
N6 N5 C14 122.9(5) . . ?
C13 N6 N5 101.2(4) . . ?
C19 N7 C30 116.0(5) . . ?
C19 N7 Fe1 131.3(4) . . ?
C30 N7 Fe1 112.6(4) . . ?
C28 N8 C29 119.8(5) . . ?
C28 N8 Fe1 123.7(4) . . ?
C29 N8 Fe1 116.5(4) . . ?
N10 N9 C31 107.7(4) . . ?
N10 N9 Fe1 136.3(4) . . ?
C31 N9 Fe1 116.0(4) . . ?
N9 N10 N11 104.1(4) . . ?
N10 N11 N12 115.4(4) . . ?
N10 N11 C32 120.6(5) . . ?
N12 N11 C32 123.7(5) . . ?
C31 N12 N11 100.5(4) . . ?
N1 C1 C2 122.3(6) . . ?
C3 C2 C1 119.5(6) . . ?
C2 C3 C4 121.4(6) . . ?
C12 C4 C3 114.7(6) . . ?
C12 C4 C5 118.5(6) . . ?
C3 C4 C5 126.8(6) . . ?
C6 C5 C4 121.2(6) . . ?
C5 C6 C7 121.9(6) . . ?
C11 C7 C8 115.7(6) . . ?
C11 C7 C6 117.1(6) . . ?
C8 C7 C6 127.2(6) . . ?
C9 C8 C7 120.7(5) . . ?
C8 C9 C10 119.1(5) . . ?
N2 C10 C9 121.0(5) . . ?
N2 C10 C13 109.1(5) . . ?
C9 C10 C13 129.9(6) . . ?
N2 C11 C7 123.8(6) . . ?
N2 C11 C12 114.0(5) . . ?
C7 C11 C12 122.1(6) . . ?
N1 C12 C11 116.0(6) . . ?
N1 C12 C4 124.7(6) . . ?
C11 C12 C4 119.2(6) . . ?
N6 C13 N3 112.3(5) . . ?
N6 C13 C10 132.6(5) . . ?
N3 C13 C10 115.1(5) . . ?
N5 C14 C15 109.8(6) . . ?
C16 C15 C14 120.9(16) . . ?
C15 C16 C17 136(3) . . ?
C18 C17 C16 123(4) . . ?
N7 C19 C20 122.2(5) . . ?
C21 C20 C19 121.3(6) . . ?
C20 C21 C22 118.1(6) . . ?
C30 C22 C21 117.7(6) . . ?
C30 C22 C23 116.7(7) . . ?
C21 C22 C23 125.6(7) . . ?
C24 C23 C22 123.2(6) . . ?
C23 C24 C25 120.0(6) . . ?
C29 C25 C26 116.8(6) . . ?
C29 C25 C24 117.0(6) . . ?
C26 C25 C24 126.2(6) . . ?
C27 C26 C25 120.9(6) . . ?
C26 C27 C28 118.1(6) . . ?
N8 C28 C27 121.7(5) . . ?
N8 C28 C31 107.3(5) . . ?
C27 C28 C31 131.0(6) . . ?
N8 C29 C25 122.8(6) . . ?
N8 C29 C30 114.6(5) . . ?
C25 C29 C30 122.6(6) . . ?
N7 C30 C22 124.6(6) . . ?
N7 C30 C29 114.8(5) . . ?
C22 C30 C29 120.5(6) . . ?
N12 C31 N9 112.2(4) . . ?
N12 C31 C28 133.1(5) . . ?
N9 C31 C28 114.7(5) . . ?
N11 C32 C33 113.9(4) . . ?
C32 C33 C34 109.2(4) . . ?
C35 C34 C33 116.8(5) . . ?
C36 C35 C34 114.9(6) . . ?
F1 B1 F3 109.9(9) . . ?
F1 B1 F4 110.6(8) . . ?
F3 B1 F4 109.4(7) . . ?
F1 B1 F2 106.9(7) . . ?
F3 B1 F2 109.2(8) . . ?
F4 B1 F2 110.9(8) . . ?
F7 B2 F6 123(2) . . ?
F7 B2 F8 111.9(10) . . ?
F6 B2 F8 111.0(11) . . ?
F7 B2 F5 100.8(13) . . ?
F6 B2 F5 101.3(11) . . ?
F8 B2 F5 105.8(18) . . ?

loop_
_geom_bond_atom_site_label_1
_geom_bond_atom_site_label_2
_geom_bond_distance
_geom_bond_site_symmetry_2
_geom_bond_publ_flag
Fe1 N8 1.891(4) . ?
Fe1 N2 1.905(4) . ?
Fe1 N9 1.958(4) . ?
Fe1 N3 1.988(4) . ?
Fe1 N7 1.994(4) . ?
Fe1 N1 2.013(4) . ?
N1 C1 1.332(6) . ?
N1 C12 1.382(6) . ?
N2 C10 1.329(6) . ?
N2 C11 1.334(6) . ?
N3 N4 1.317(5) . ?
N3 C13 1.361(5) . ?
N4 N5 1.320(5) . ?
N5 N6 1.332(5) . ?
N5 C14 1.474(7) . ?
N6 C13 1.312(6) . ?
N7 C19 1.321(6) . ?
N7 C30 1.356(6) . ?
N8 C28 1.336(6) . ?
N8 C29 1.351(6) . ?
N9 N10 1.320(5) . ?
N9 C31 1.355(5) . ?
N10 N11 1.327(5) . ?
N11 N12 1.345(5) . ?
N11 C32 1.456(6) . ?
N12 C31 1.329(6) . ?
C1 C2 1.396(7) . ?
C2 C3 1.370(7) . ?
C3 C4 1.412(7) . ?
C4 C12 1.403(7) . ?
C4 C5 1.427(7) . ?
C5 C6 1.332(7) . ?
C6 C7 1.429(7) . ?
C7 C11 1.389(6) . ?
C7 C8 1.405(7) . ?
C8 C9 1.369(7) . ?
C9 C10 1.393(6) . ?
C10 C13 1.449(7) . ?
C11 C12 1.402(6) . ?
C14 C15 1.571(15) . ?
C15 C16 1.22(2) . ?
C16 C17 1.43(2) . ?
C17 C18 1.41(4) . ?
C19 C20 1.396(7) . ?
C20 C21 1.340(7) . ?
C21 C22 1.389(8) . ?
C22 C30 1.378(7) . ?
C22 C23 1.439(8) . ?
C23 C24 1.352(8) . ?
C24 C25 1.429(8) . ?
C25 C29 1.396(7) . ?
C25 C26 1.408(7) . ?
C26 C27 1.386(7) . ?
C27 C28 1.410(6) . ?
C28 C31 1.465(7) . ?
C29 C30 1.403(7) . ?
C32 C33 1.509(6) . ?
C33 C34 1.521(6) . ?
C34 C35 1.514(7) . ?
C35 C36 1.424(8) . ?
B1 F1 1.312(9) . ?
B1 F3 1.323(8) . ?
B1 F4 1.356(9) . ?
B1 F2 1.376(10) . ?
B2 F7 1.215(11) . ?
B2 F6 1.237(15) . ?
B2 F8 1.342(12) . ?
B2 F5 1.43(2) . ?
